data_7710300
loop_
_publ_author_name
'Xiao, Yao'
'You, Zi Xin'
'Xing, Yong Heng'
'Bai, Feng Ying'
'Shi, Zhan'

_publ_section_title
;
 Three-pole wheel paddle luminescent metal organic frameworks (LMOFs)
 based on the oxygen substituted triazine tricarboxylic acid ligand:
 recognition and detection of small drug molecules and aromatic amine
 molecules.
;
_journal_issue 24
_journal_name_full 'Dalton transactions (Cambridge, England : 2003)'
_journal_page_first 9336
_journal_page_last 9347
_journal_paper_doi 10.1039/d2dt01032a
_journal_volume 51
_journal_year 2022
_chemical_formula_moiety 'C24 H14.007 N3 O11.013 Zn2, 0.498[C3H7NO], 1.002[H3O], 1.002[H2O], 2.002[H2O]'
_chemical_formula_sum 'C25.49 H26.51 N3.5 O15.52 Zn2'
_chemical_formula_weight 760.95
_space_group_crystal_system hexagonal
_space_group_IT_number 176
_space_group_name_Hall '-P 6c'
_space_group_name_H-M_alt 'P 63/m'
_atom_sites_solution_hydrogens mixed
_atom_sites_solution_primary iterative
_audit_creation_date 2022-05-19
_audit_creation_method
;
Olex2 1.3
(compiled 2020.11.12 svn.r5f609507 for OlexSys, GUI svn.r6226)
;
_audit_update_record
;
2022-05-19 deposited with the CCDC.	2022-05-20 downloaded from the CCDC.
;
_cell_angle_alpha 90
_cell_angle_beta 90
_cell_angle_gamma 120
_cell_formula_units_Z 2
_cell_length_a 16.8223(18)
_cell_length_b 16.8223(18)
_cell_length_c 6.8892(14)
_cell_measurement_reflns_used 885
_cell_measurement_temperature 301.26
_cell_measurement_theta_max 23.747
_cell_measurement_theta_min 2.796
_cell_volume 1688.4(4)
_computing_molecular_graphics 'Olex2 1.3 (Dolomanov et al., 2009)'
_computing_publication_material 'Olex2 1.3 (Dolomanov et al., 2009)'
_computing_structure_refinement 'SHELXL 2017/1 (Sheldrick, 2015)'
_computing_structure_solution 'olex2.solve 1.3 (Bourhis et al., 2015)'
_diffrn_ambient_temperature 301.26
_diffrn_measured_fraction_theta_full 0.651
_diffrn_measured_fraction_theta_max 0.651
_diffrn_measurement_device_type 'CCD area detector'
_diffrn_measurement_method 'phi and omega scans'
_diffrn_radiation_type MoK\a
_diffrn_radiation_wavelength 0.71073
_diffrn_reflns_av_R_equivalents 0.0623
_diffrn_reflns_av_unetI/netI 0.0911
_diffrn_reflns_Laue_measured_fraction_full 0.651
_diffrn_reflns_Laue_measured_fraction_max 0.651
_diffrn_reflns_limit_h_max 19
_diffrn_reflns_limit_h_min -13
_diffrn_reflns_limit_k_max 11
_diffrn_reflns_limit_k_min -19
_diffrn_reflns_limit_l_max 8
_diffrn_reflns_limit_l_min -7
_diffrn_reflns_number 2538
_diffrn_reflns_point_group_measured_fraction_full 0.651
_diffrn_reflns_point_group_measured_fraction_max 0.651
_diffrn_reflns_theta_full 25.131
_diffrn_reflns_theta_max 25.131
_diffrn_reflns_theta_min 4.071
_exptl_absorpt_coefficient_mu 1.493
_exptl_absorpt_correction_T_max 0.7452
_exptl_absorpt_correction_T_min 0.5846
_exptl_absorpt_correction_type multi-scan
_exptl_absorpt_process_details 'SADABS-2016/2 (VRUKER,2016/2) was used for absorption correction.'
_exptl_crystal_colour 'clear light colourless'
_exptl_crystal_colour_lustre clear
_exptl_crystal_colour_modifier light
_exptl_crystal_colour_primary colourless
_exptl_crystal_density_diffrn 1.497
_exptl_crystal_description block
_exptl_crystal_F_000 776
_exptl_crystal_size_max 0.13
_exptl_crystal_size_mid 0.0
_exptl_crystal_size_min 0.0
_refine_diff_density_max 1.755
_refine_diff_density_min -1.097
_refine_diff_density_rms 0.088
_refine_ls_extinction_method none
_refine_ls_goodness_of_fit_ref 0.966
_refine_ls_hydrogen_treatment constr
_refine_ls_matrix_type full
_refine_ls_number_parameters 98
_refine_ls_number_reflns 715
_refine_ls_number_restraints 105
_refine_ls_restrained_S_all 0.913
_refine_ls_R_factor_all 0.1275
_refine_ls_R_factor_gt 0.0740
_refine_ls_shift/su_max 0.001
_refine_ls_shift/su_mean 0.000
_refine_ls_structure_factor_coef Fsqd
_refine_ls_weighting_details 'w=1/[\s^2^(Fo^2^)+(0.1318P)^2^] where P=(Fo^2^+2Fc^2^)/3'
_refine_ls_weighting_scheme calc
_refine_ls_wR_factor_gt 0.1733
_refine_ls_wR_factor_ref 0.2067
_reflns_Friedel_coverage 0.000
_reflns_number_gt 413
_reflns_number_total 715
_reflns_threshold_expression 'I > 2\s(I)'
_cod_data_source_file d2dt01032a2.cif
_cod_data_source_block k1_sq_sq
_cod_depositor_comments 'Adding full bibliography for 7710299--7710300.cif.'
_cod_original_cell_volume 1688.4(5)
_cod_original_formula_sum 'C25.49 H26.51 N3.50 O15.52 Zn2'
_cod_database_code 7710300
_shelx_shelxl_version_number 2017/1
_shelx_space_group_comment
;
The symmetry employed for this shelxl refinement is uniquely defined
by the following loop, which should always be used as a source of
symmetry information in preference to the above space-group names.
They are only intended as comments.
;
_olex2_refinement_description
;
1. Fixed Uiso
 At 1.2 times of:
  All C(H) groups
 At 1.5 times of:
  All O(H) groups
2. Restrained distances
 O4-C2 \\sim C2-O2
 with sigma of 0.001
 Zn1-O1 \\sim Zn1-O1A
 with sigma of 0.02
 C7-C1 \\sim C1-C3
 with sigma of 0.001
 C8-O3 \\sim O3-C4
 with sigma of 0.001
3. Restrained planarity
 O4, C1, O2, C2, C7, C3, C4, C5, O3, C8
 with sigma of 0.001
4. Rigid bond restraints
 H1
 with sigma for 1-2 distances of 0.01 and sigma for 1-3 distances of 0.01
5. Uiso/Uaniso restraints and constraints
Zn1 \\sim O1 \\sim O1A: within 2A with sigma of 0.001 and sigma for terminal
atoms of 0.002 within 2A
Uanis(C1) \\sim Ueq, Uanis(O2) \\sim Ueq, Uanis(O4) \\sim Ueq: with sigma of
0.01 and sigma for terminal atoms of 0.02
Uanis(C1) \\sim Ueq: with sigma of 0.001 and sigma for terminal atoms of 0.002
Uiso(O1A) = Uiso(O1)
6. Rigid body (RIGU) restrains
 C1, C2, C3, C4, C5, C8, C7, O2, O4, O3, C6
 with sigma for 1-2 distances of 0.001 and sigma for 1-3 distances of 0.001
7. Others
 Fixed Sof: C1(0.5) C2(0.5) C3(0.5) H3(0.5) C4(0.5) H4(0.5) C5(0.5) C8(0.5)
 H8(0.5) C7(0.5) H7(0.5) O2(0.5) O1(0.16777) O4(0.5) O1A(0.16777) H1A(0.16777)
 H1(0.16667)
8.a Everything fixed:
 H1A, H1
8.b Aromatic/amide H refined with riding coordinates:
 C3(H3), C4(H4), C8(H8), C7(H7)
8.c Fitted hexagon refined as free rotating group:
 C2(C3,C4,C5,C8,C7)
;
_platon_squeeze_special_details
;
A solvent mask was calculated and 126 electrons were 
found in a volume of 596\%A^3^ in 2 voids per unit cell. 
This is consistent with the presence of 
1[C3H7NO], 2[H3O], 6[H20] per Asymmetric Unit 
which account for 124 electrons 
per unit cell.
;
_platon_squeeze_void_probe_radius 1.20
_olex2_submission_special_instructions 'No special instructions were received'

loop_
_space_group_symop_operation_xyz
'x, y, z'
'-y, x-y, z'
'-x+y, -x, z'
'-x, -y, z+1/2'
'y, -x+y, z+1/2'
'x-y, x, z+1/2'
'-x, -y, -z'
'y, -x+y, -z'
'x-y, x, -z'
'x, y, -z-1/2'
'-y, x-y, -z-1/2'
'-x+y, -x, -z-1/2'

loop_
_atom_site_label
_atom_site_type_symbol
_atom_site_fract_x
_atom_site_fract_y
_atom_site_fract_z
_atom_site_U_iso_or_equiv
_atom_site_adp_type
_atom_site_occupancy
_atom_site_site_symmetry_order
_atom_site_calc_flag
_atom_site_refinement_flags_posn
_atom_site_refinement_flags_adp
_atom_site_refinement_flags_occupancy
_atom_site_disorder_assembly
_atom_site_disorder_group
Zn1 Zn 0.666667 0.333333 0.4983(2) 0.0468(7) Uani 1 3 d DS T P . .
C1 C 0.50524(13) 0.21732(9) 0.2210(13) 0.036(3) Uani 0.5 1 d D U P A -1
C2 C 0.4047(3) 0.1477(2) 0.2287(10) 0.035(3) Uani 0.5 1 d DG . P A -1
C3 C 0.3609(3) 0.1180(3) 0.4069(8) 0.044(6) Uani 0.5 1 d DG . P A -1
H3 H 0.393823 0.141251 0.521363 0.053 Uiso 0.5 1 calc R U P A -1
C4 C 0.2678(4) 0.0535(4) 0.4140(5) 0.044(8) Uani 0.5 1 d DG . P A -1
H4 H 0.238468 0.033664 0.533260 0.053 Uiso 0.5 1 calc R U P A -1
C5 C 0.2186(3) 0.0188(3) 0.2430(3) 0.031(2) Uani 0.5 1 d G . P A -1
C8 C 0.2624(3) 0.0485(4) 0.0648(5) 0.061(12) Uani 0.5 1 d DG . P A -1
H8 H 0.229492 0.025252 -0.049634 0.073 Uiso 0.5 1 calc R U P A -1
C7 C 0.3555(3) 0.1130(3) 0.0577(8) 0.048(7) Uani 0.5 1 d DG . P A -1
H7 H 0.384847 0.132839 -0.061535 0.058 Uiso 0.5 1 calc R U P A -1
C6 C 0.0650(8) -0.0189(7) 0.250000 0.027(2) Uani 1 2 d S T P A .
O2 O 0.5493(3) 0.2484(2) 0.3771(15) 0.059(4) Uani 0.5 1 d D U P A -1
O3 O 0.1271(5) -0.0446(5) 0.250000 0.0382(16) Uani 1 2 d DS T P . .
N1 N -0.0207(6) -0.0910(5) 0.250000 0.021(2) Uani 1 2 d S T P . .
O1 O 0.661(3) 0.265(3) 0.757(7) 0.071(10) Uiso 0.1678 1 d D U P A -1
O4 O 0.5420(3) 0.2421(2) 0.0495(15) 0.052(4) Uani 0.5 1 d D U P A -1
O1A O 0.686(7) 0.326(9) 0.797(4) 0.071(10) Uiso 0.1678 1 d D U P A -2
H1A H 0.632210 0.303290 0.841440 0.107 Uiso 0.1678 1 d . U P B -2
H1 H 0.653130 0.210470 0.852670 0.071 Uiso 0.1667 1 d . . P C -1

loop_
_atom_site_aniso_label
_atom_site_aniso_U_11
_atom_site_aniso_U_22
_atom_site_aniso_U_33
_atom_site_aniso_U_23
_atom_site_aniso_U_13
_atom_site_aniso_U_12
Zn1 0.0441(9) 0.0441(9) 0.0523(11) 0.000 0.000 0.0220(5)
C1 0.036(3) 0.036(3) 0.036(3) -0.0007(10) 0.0003(10) 0.0184(14)
C2 0.032(3) 0.040(5) 0.037(4) -0.003(4) 0.001(2) 0.022(3)
C3 0.030(4) 0.062(12) 0.035(3) -0.004(4) -0.001(3) 0.019(5)
C4 0.028(4) 0.061(14) 0.043(3) 0.003(6) 0.002(3) 0.023(5)
C5 0.028(3) 0.030(5) 0.046(3) 0.005(6) -0.002(3) 0.023(3)
C8 0.037(4) 0.08(2) 0.043(3) 0.003(6) -0.003(3) 0.011(7)
C7 0.037(4) 0.060(12) 0.035(3) 0.002(4) 0.000(3) 0.015(5)
C6 0.015(4) 0.006(6) 0.056(6) 0.000 0.000 0.004(4)
O2 0.046(5) 0.068(8) 0.039(4) -0.003(4) -0.004(3) 0.011(5)
O3 0.029(3) 0.033(4) 0.062(4) 0.000 0.000 0.023(3)
N1 0.033(7) 0.013(5) 0.017(3) 0.000 0.000 0.012(4)
O4 0.042(6) 0.059(8) 0.037(4) -0.003(3) 0.002(3) 0.013(5)

loop_
_atom_type_symbol
_atom_type_description
_atom_type_scat_dispersion_real
_atom_type_scat_dispersion_imag
_atom_type_scat_source
C C 0.0033 0.0016 'International Tables Vol C Tables 4.2.6.8 and 6.1.1.4'
H H 0.0000 0.0000 'International Tables Vol C Tables 4.2.6.8 and 6.1.1.4'
N N 0.0061 0.0033 'International Tables Vol C Tables 4.2.6.8 and 6.1.1.4'
O O 0.0106 0.0060 'International Tables Vol C Tables 4.2.6.8 and 6.1.1.4'
Zn Zn 0.2839 1.4301 'International Tables Vol C Tables 4.2.6.8 and 6.1.1.4'

loop_
_geom_angle_atom_site_label_1
_geom_angle_atom_site_label_2
_geom_angle_atom_site_label_3
_geom_angle
_geom_angle_site_symmetry_1
_geom_angle_site_symmetry_3
_geom_angle_publ_flag
O2 Zn1 O1 102.2(13) . . ?
O2 C1 C2 119.5(4) . . ?
O2 C1 O4 123.7(4) . . ?
O4 C1 C2 116.8(3) . . ?
C3 C2 C1 120.0 . . ?
C3 C2 C7 120.0 . . ?
C7 C2 C1 120.0 . . ?
C2 C3 H3 120.0 . . ?
C4 C3 C2 120.0 . . ?
C4 C3 H3 120.0 . . ?
C3 C4 H4 120.0 . . ?
C3 C4 C5 120.0 . . ?
C5 C4 H4 120.0 . . ?
C8 C5 C4 120.0 . . ?
O3 C5 C4 120.0 . . ?
O3 C5 C8 120.0 . . ?
C5 C8 H8 120.0 . . ?
C7 C8 C5 120.0 . . ?
C7 C8 H8 120.0 . . ?
C2 C7 H7 120.0 . . ?
C8 C7 C2 120.0 . . ?
C8 C7 H7 120.0 . . ?
O3 C6 N1 120.1(10) . 2 ?
O3 C6 N1 112.0(9) . . ?
N1 C6 N1 128.0(12) 2 . ?
C1 O2 Zn1 146.8(6) . . ?
C6 O3 C5 120.9(6) . . ?
C6 N1 C6 112.0(12) 3 . ?
Zn1 O1 H1 158.7 . . ?
Zn1 O1A H1A 103.0 . . ?

loop_
_geom_bond_atom_site_label_1
_geom_bond_atom_site_label_2
_geom_bond_distance
_geom_bond_site_symmetry_2
_geom_bond_publ_flag
Zn1 O2 1.953(5) . ?
Zn1 O1 2.09(3) . ?
Zn1 O1A 2.10(2) . ?
C1 C2 1.501(5) . ?
C1 O2 1.261(9) . ?
C1 O4 1.302(8) . ?
C2 C3 1.3900 . ?
C2 C7 1.3900 . ?
C3 H3 0.9300 . ?
C3 C4 1.3900 . ?
C4 H4 0.9300 . ?
C4 C5 1.3900 . ?
C5 C8 1.3900 . ?
C5 O3 1.366(9) . ?
C8 H8 0.9300 . ?
C8 C7 1.3900 . ?
C7 H7 0.9300 . ?
C6 O3 1.314(13) . ?
C6 N1 1.338(13) 2 ?
C6 N1 1.342(13) . ?
O1 H1 1.0884 . ?
O1A H1A 0.8376 . ?

loop_
_geom_torsion_atom_site_label_1
_geom_torsion_atom_site_label_2
_geom_torsion_atom_site_label_3
_geom_torsion_atom_site_label_4
_geom_torsion
_geom_torsion_site_symmetry_1
_geom_torsion_site_symmetry_2
_geom_torsion_site_symmetry_3
_geom_torsion_site_symmetry_4
_geom_torsion_publ_flag
C1 C2 C3 C4 180.0 . . . . ?
C1 C2 C7 C8 180.0 . . . . ?
C2 C1 O2 Zn1 -177.2(4) . . . . ?
C2 C3 C4 C5 0.0 . . . . ?
C3 C2 C7 C8 0.0 . . . . ?
C3 C4 C5 C8 0.0 . . . . ?
C3 C4 C5 O3 179.99(6) . . . . ?
C4 C5 C8 C7 0.0 . . . . ?
C4 C5 O3 C6 90.71(18) . . . . ?
C5 C8 C7 C2 0.0 . . . . ?
C8 C5 O3 C6 -89.31(18) . . . . ?
C7 C2 C3 C4 0.0 . . . . ?
O2 C1 C2 C3 0.00(4) . . . . ?
O2 C1 C2 C7 180.00(2) . . . . ?
O3 C5 C8 C7 -179.99(6) . . . . ?
O3 C6 N1 C6 180.0 . . . 3 ?
N1 C6 O3 C5 177.64(11) . . . . ?
N1 C6 O3 C5 -2.36(11) 2 . . . ?
N1 C6 N1 C6 0.0 2 . . 3 ?
O4 C1 C2 C3 180.00(2) . . . . ?
O4 C1 C2 C7 0.00(4) . . . . ?
O4 C1 O2 Zn1 2.8(4) . . . . ?

loop_
_platon_squeeze_void_nr
_platon_squeeze_void_average_x
_platon_squeeze_void_average_y
_platon_squeeze_void_average_z
_platon_squeeze_void_volume
_platon_squeeze_void_count_electrons
_platon_squeeze_void_content
1 0.000 0.500 -0.027 199 42 '0.498 DMF,1.002 H3O,1.002 H2O'
2 0.500 1.000 -0.033 199 43 '0.498 DMF,1.002 H3O,1.002 H2O'
3 0.500 0.500 -0.037 198 42 '4.004 H2O'
